data_7220607
loop_
_publ_author_name
'Tan, Chunhong'
'Jin, Meiliang'
'Zhang, Hao'
'Hu, Shengmin'
'Sheng, Tianlu'
'Wu, Xintao'

_publ_section_title
;
 Penta and hexanuclear nickel tiara-like clusters with two different
 thiolate bridges
;
_journal_issue 27
_journal_name_full CrystEngComm
_journal_page_first 5110
_journal_paper_doi 10.1039/C5CE00863H
_journal_volume 17
_journal_year 2015
_chemical_formula_sum 'C60 H132 Ni6 S12'
_chemical_formula_weight 1590.64
_chemical_name_systematic
; 
 ? 
;
_space_group_IT_number 2
_symmetry_cell_setting triclinic
_symmetry_space_group_name_Hall '-P 1'
_symmetry_space_group_name_H-M 'P -1'
_atom_sites_solution_hydrogens geom
_atom_sites_solution_primary direct
_atom_sites_solution_secondary difmap
_audit_creation_method SHELXL-97
_audit_update_record
;
2015-03-24 deposited with the CCDC.
2015-06-01 downloaded from the CCDC.
;
_cell_angle_alpha 66.82(6)
_cell_angle_beta 75.32(6)
_cell_angle_gamma 72.64(6)
_cell_formula_units_Z 1
_cell_length_a 10.700(8)
_cell_length_b 14.844(10)
_cell_length_c 15.567(10)
_cell_measurement_temperature 293(2)
_cell_measurement_theta_max 27.4719
_cell_measurement_theta_min 2.0185
_cell_volume 2143(3)
_computing_cell_refinement 'CrystalClear (Rigaku Inc., 2007)'
_computing_data_collection 'CrystalClear (Rigaku Inc., 2007)'
_computing_data_reduction 'CrystalClear (Rigaku Inc., 2007)'
_computing_structure_refinement 'SHELXL-97 (Sheldrick, 1997)'
_computing_structure_solution 'SHELXS-97 (Sheldrick, 1990)'
_diffrn_ambient_temperature 293(2)
_diffrn_detector_area_resol_mean 13.6612
_diffrn_measured_fraction_theta_full 0.974
_diffrn_measured_fraction_theta_max 0.974
_diffrn_measurement_device_type 'Mercury2 (2x2 bin mode)'
_diffrn_measurement_method CCD_Profile_fitting
_diffrn_radiation_monochromator graphite
_diffrn_radiation_source 'fine-focus sealed tube'
_diffrn_radiation_type MoK\a
_diffrn_radiation_wavelength 0.71073
_diffrn_reflns_av_R_equivalents 0.0580
_diffrn_reflns_av_sigmaI/netI 0.0976
_diffrn_reflns_limit_h_max 12
_diffrn_reflns_limit_h_min -12
_diffrn_reflns_limit_k_max 15
_diffrn_reflns_limit_k_min -17
_diffrn_reflns_limit_l_max 18
_diffrn_reflns_limit_l_min -18
_diffrn_reflns_number 13364
_diffrn_reflns_theta_full 25.00
_diffrn_reflns_theta_max 25.00
_diffrn_reflns_theta_min 2.76
_exptl_absorpt_coefficient_mu 1.613
_exptl_absorpt_correction_T_max 1.0000
_exptl_absorpt_correction_T_min 0.6302
_exptl_absorpt_correction_type multi-scan
_exptl_crystal_colour black
_exptl_crystal_density_diffrn 1.232
_exptl_crystal_density_method 'not measured'
_exptl_crystal_description cuboid
_exptl_crystal_F_000 852
_exptl_crystal_size_max 0.25
_exptl_crystal_size_mid 0.2
_exptl_crystal_size_min 0.2
_refine_diff_density_max 0.493
_refine_diff_density_min -0.346
_refine_diff_density_rms 0.074
_refine_ls_extinction_method none
_refine_ls_goodness_of_fit_ref 1.048
_refine_ls_hydrogen_treatment constr
_refine_ls_matrix_type full
_refine_ls_number_parameters 352
_refine_ls_number_reflns 7359
_refine_ls_number_restraints 160
_refine_ls_restrained_S_all 1.052
_refine_ls_R_factor_all 0.1673
_refine_ls_R_factor_gt 0.0821
_refine_ls_shift/su_max 0.000
_refine_ls_shift/su_mean 0.000
_refine_ls_structure_factor_coef Fsqd
_refine_ls_weighting_details 'calc w=1/[\s^2^(Fo^2^)+(0.0126P)^2^+6.4200P] where P=(Fo^2^+2Fc^2^)/3'
_refine_ls_weighting_scheme calc
_refine_ls_wR_factor_gt 0.1361
_refine_ls_wR_factor_ref 0.1640
_reflns_number_gt 3464
_reflns_number_total 7359
_reflns_threshold_expression >2sigma(I)
_cod_data_source_file c5ce00863h2.cif
_cod_data_source_block 2
_cod_depositor_comments
;
The following automatic conversions were performed:

'_exptl_absorpt_correction_type' value 'Multi-scan' changed to
'multi-scan' according to
/usr/data/users/saulius/crontab/automatic-downloads/rss-feeds/RSC/lib/dictionaries/cif_core.dic
dictionary named 'cif_core.dic' version 2.4.2 from 2011-04-26.

Automatic conversion script
Id: cif_fix_values 3271 2015-04-21 07:52:19Z andrius 

 Adding full bibliography for 7220606--7220610.cif.
;
_cod_original_sg_symbol_H-M P-1
_cod_database_code 7220607

loop_
_symmetry_equiv_pos_as_xyz
'x, y, z'
'-x, -y, -z'

loop_
_atom_site_label
_atom_site_type_symbol
_atom_site_fract_x
_atom_site_fract_y
_atom_site_fract_z
_atom_site_U_iso_or_equiv
_atom_site_adp_type
_atom_site_occupancy
_atom_site_symmetry_multiplicity
_atom_site_calc_flag
_atom_site_refinement_flags
Ni1 Ni 0.99433(12) 1.07250(9) 0.15138(8) 0.0846(4) Uani 1 1 d .
Ni2 Ni 0.78280(11) 0.98057(9) 0.14500(8) 0.0842(4) Uani 1 1 d .
Ni3 Ni 0.78250(12) 0.90720(9) -0.00421(8) 0.0840(4) Uani 1 1 d .
S1 S 0.7863(3) 1.1349(2) 0.1285(2) 0.0994(8) Uani 1 1 d .
S2 S 0.9140(3) 0.9420(2) 0.24864(16) 0.0964(8) Uani 1 1 d .
S3 S 0.6379(2) 1.0200(2) 0.05093(17) 0.0898(7) Uani 1 1 d .
S4 S 0.7981(3) 0.8286(2) 0.14682(17) 0.0963(8) Uani 1 1 d .
S5 S 0.7923(2) 0.99744(19) -0.15625(17) 0.0921(8) Uani 1 1 d .
S6 S 0.9276(3) 0.79427(19) -0.05945(17) 0.0912(7) Uani 1 1 d .
C1 C 0.6910(13) 1.1514(10) 0.2363(9) 0.159(5) Uani 1 1 d .
H1A H 0.5981 1.1559 0.2383 0.191 Uiso 1 1 calc R
H1B H 0.7218 1.0952 0.2906 0.191 Uiso 1 1 calc R
C2 C 0.7110(14) 1.2512(11) 0.2367(12) 0.222(7) Uani 1 1 d DU
H2A H 0.7980 1.2391 0.2525 0.267 Uiso 1 1 calc R
H2B H 0.7083 1.3010 0.1736 0.267 Uiso 1 1 calc R
C3 C 0.6086(16) 1.2925(12) 0.3052(11) 0.318(12) Uani 1 1 d DU
H3A H 0.6034 1.2412 0.3685 0.382 Uiso 1 1 calc R
C4 C 0.4765(14) 1.3284(15) 0.2711(15) 0.327(12) Uani 1 1 d DU
H4A H 0.4536 1.2735 0.2652 0.490 Uiso 1 1 calc R
H4B H 0.4819 1.3811 0.2106 0.490 Uiso 1 1 calc R
H4C H 0.4098 1.3533 0.3157 0.490 Uiso 1 1 calc R
C5 C 0.6449(19) 1.3822(14) 0.3067(15) 0.339(13) Uani 1 1 d DU
H5A H 0.7283 1.3614 0.3290 0.508 Uiso 1 1 calc R
H5B H 0.5776 1.4115 0.3481 0.508 Uiso 1 1 calc R
H5C H 0.6518 1.4309 0.2439 0.508 Uiso 1 1 calc R
C6 C 1.0333(10) 0.8211(7) 0.2640(7) 0.116(4) Uani 1 1 d DU
H6A H 0.9964 0.7736 0.2550 0.139 Uiso 1 1 calc R
H6B H 1.1145 0.8293 0.2195 0.139 Uiso 1 1 calc R
C7 C 1.0584(18) 0.7860(9) 0.3640(10) 0.246(9) Uani 1 1 d D
H7A H 1.1135 0.8252 0.3680 0.295 Uiso 1 1 calc R
H7B H 0.9750 0.7962 0.4055 0.295 Uiso 1 1 calc R
C8 C 1.1257(19) 0.6776(10) 0.3951(12) 0.341(13) Uani 1 1 d DU
H8A H 1.0888 0.6416 0.3700 0.409 Uiso 1 1 calc R
C9 C 1.271(2) 0.668(2) 0.358(2) 0.52(2) Uani 1 1 d DU
H9A H 1.2832 0.7125 0.2935 0.777 Uiso 1 1 calc R
H9B H 1.3107 0.5997 0.3600 0.777 Uiso 1 1 calc R
H9C H 1.3125 0.6844 0.3957 0.777 Uiso 1 1 calc R
C10 C 1.104(3) 0.6347(18) 0.5008(13) 0.61(3) Uani 1 1 d DU
H10A H 1.0157 0.6234 0.5231 0.917 Uiso 1 1 calc R
H10B H 1.1151 0.6810 0.5258 0.917 Uiso 1 1 calc R
H10C H 1.1670 0.5721 0.5214 0.917 Uiso 1 1 calc R
C11 C 0.6181(9) 1.1468(7) -0.0317(6) 0.100(3) Uani 1 1 d .
H11A H 0.6992 1.1694 -0.0443 0.120 Uiso 1 1 calc R
H11B H 0.6021 1.1483 -0.0909 0.120 Uiso 1 1 calc R
C12 C 0.5041(9) 1.2174(7) 0.0059(7) 0.099(3) Uani 1 1 d .
H12A H 0.5177 1.2108 0.0676 0.119 Uiso 1 1 calc R
H12B H 0.4231 1.1960 0.0148 0.119 Uiso 1 1 calc R
C13 C 0.4844(13) 1.3280(10) -0.0556(10) 0.140(4) Uani 1 1 d U
H13A H 0.4654 1.3348 -0.1165 0.168 Uiso 1 1 calc R
C14 C 0.3586(13) 1.3872(10) -0.0061(9) 0.177(6) Uani 1 1 d U
H14A H 0.2838 1.3595 0.0035 0.265 Uiso 1 1 calc R
H14B H 0.3405 1.4568 -0.0454 0.265 Uiso 1 1 calc R
H14C H 0.3749 1.3816 0.0539 0.265 Uiso 1 1 calc R
C15 C 0.5939(16) 1.3706(12) -0.0736(11) 0.215(7) Uani 1 1 d U
H15A H 0.6704 1.3333 -0.1028 0.322 Uiso 1 1 calc R
H15B H 0.6113 1.3682 -0.0151 0.322 Uiso 1 1 calc R
H15C H 0.5748 1.4392 -0.1151 0.322 Uiso 1 1 calc R
C16 C 0.6350(11) 0.7999(9) 0.2028(7) 0.133(4) Uani 1 1 d DU
H16A H 0.5686 0.8483 0.1650 0.159 Uiso 1 1 calc R
H16B H 0.6358 0.7337 0.2045 0.159 Uiso 1 1 calc R
C17 C 0.5974(15) 0.8027(10) 0.3025(9) 0.236(8) Uani 1 1 d DU
H17A H 0.6128 0.8635 0.3034 0.283 Uiso 1 1 calc R
H17B H 0.5041 0.8026 0.3246 0.283 Uiso 1 1 calc R
C18 C 0.6792(15) 0.7128(12) 0.3654(9) 0.246(8) Uani 1 1 d DU
H18A H 0.7736 0.7112 0.3419 0.295 Uiso 1 1 calc R
C19 C 0.645(3) 0.7173(17) 0.4641(11) 0.49(2) Uani 1 1 d DU
H19A H 0.6623 0.7776 0.4630 0.739 Uiso 1 1 calc R
H19B H 0.6977 0.6598 0.5052 0.739 Uiso 1 1 calc R
H19C H 0.5527 0.7173 0.4871 0.739 Uiso 1 1 calc R
C20 C 0.647(2) 0.6192(11) 0.3692(15) 0.376(15) Uani 1 1 d DU
H20A H 0.6719 0.6132 0.3076 0.565 Uiso 1 1 calc R
H20B H 0.5533 0.6232 0.3890 0.565 Uiso 1 1 calc R
H20C H 0.6946 0.5615 0.4134 0.565 Uiso 1 1 calc R
C21 C 0.7327(10) 0.9329(8) -0.2104(6) 0.106(3) Uani 1 1 d .
H21A H 0.7698 0.8612 -0.1863 0.127 Uiso 1 1 calc R
H21B H 0.6369 0.9441 -0.1957 0.127 Uiso 1 1 calc R
C22 C 0.7760(14) 0.9750(9) -0.3180(7) 0.153(5) Uani 1 1 d D
H22A H 0.7448 1.0475 -0.3401 0.183 Uiso 1 1 calc R
H22B H 0.8720 0.9600 -0.3318 0.183 Uiso 1 1 calc R
C23 C 0.7231(15) 0.9319(11) -0.3705(10) 0.231(8) Uani 1 1 d DU
H23A H 0.6270 0.9386 -0.3529 0.277 Uiso 1 1 calc R
C24 C 0.796(3) 0.8226(10) -0.3480(16) 0.435(18) Uani 1 1 d DU
H24A H 0.7701 0.7857 -0.2826 0.653 Uiso 1 1 calc R
H24B H 0.8901 0.8184 -0.3599 0.653 Uiso 1 1 calc R
H24C H 0.7751 0.7946 -0.3871 0.653 Uiso 1 1 calc R
C25 C 0.762(3) 0.9845(16) -0.4754(9) 0.414(17) Uani 1 1 d DU
H25A H 0.7285 0.9585 -0.5106 0.622 Uiso 1 1 calc R
H25B H 0.8567 0.9728 -0.4908 0.622 Uiso 1 1 calc R
H25C H 0.7249 1.0554 -0.4913 0.622 Uiso 1 1 calc R
C26 C 1.0342(10) 0.7004(7) 0.0257(7) 0.111(3) Uani 1 1 d .
H26A H 1.1223 0.6819 -0.0075 0.133 Uiso 1 1 calc R
H26B H 1.0416 0.7289 0.0701 0.133 Uiso 1 1 calc R
C27 C 0.9766(12) 0.6070(8) 0.0793(8) 0.126(4) Uani 1 1 d .
H27A H 0.9613 0.5824 0.0344 0.152 Uiso 1 1 calc R
H27B H 0.8921 0.6245 0.1170 0.152 Uiso 1 1 calc R
C28 C 1.0734(15) 0.5222(11) 0.1452(11) 0.159(5) Uani 1 1 d U
H28A H 1.1608 0.5089 0.1076 0.191 Uiso 1 1 calc R
C29 C 1.0176(18) 0.4282(14) 0.1850(13) 0.255(9) Uani 1 1 d U
H29A H 1.0771 0.3735 0.2233 0.383 Uiso 1 1 calc R
H29B H 1.0079 0.4113 0.1339 0.383 Uiso 1 1 calc R
H29C H 0.9327 0.4405 0.2230 0.383 Uiso 1 1 calc R
C30 C 1.0859(16) 0.5521(12) 0.2198(12) 0.215(7) Uani 1 1 d U
H30A H 1.1478 0.5001 0.2581 0.323 Uiso 1 1 calc R
H30B H 1.0011 0.5629 0.2583 0.323 Uiso 1 1 calc R
H30C H 1.1173 0.6132 0.1927 0.323 Uiso 1 1 calc R

loop_
_atom_site_aniso_label
_atom_site_aniso_U_11
_atom_site_aniso_U_22
_atom_site_aniso_U_33
_atom_site_aniso_U_23
_atom_site_aniso_U_13
_atom_site_aniso_U_12
Ni1 0.0941(8) 0.0888(9) 0.0782(8) -0.0318(7) -0.0155(6) -0.0247(7)
Ni2 0.0880(8) 0.0960(9) 0.0730(8) -0.0296(7) -0.0083(6) -0.0295(7)
Ni3 0.0935(8) 0.0893(9) 0.0757(8) -0.0311(6) -0.0142(6) -0.0249(7)
S1 0.0919(17) 0.098(2) 0.121(2) -0.0502(17) -0.0198(15) -0.0186(15)
S2 0.115(2) 0.107(2) 0.0707(15) -0.0216(14) -0.0178(14) -0.0405(17)
S3 0.0836(16) 0.102(2) 0.0861(17) -0.0350(15) -0.0132(13) -0.0207(14)
S4 0.120(2) 0.0966(19) 0.0787(16) -0.0279(14) -0.0177(14) -0.0341(16)
S5 0.0977(18) 0.0978(19) 0.0808(16) -0.0303(14) -0.0180(13) -0.0192(15)
S6 0.1041(18) 0.0848(18) 0.0918(17) -0.0346(14) -0.0174(14) -0.0235(15)
C1 0.163(12) 0.164(13) 0.195(13) -0.118(11) -0.012(10) -0.036(10)
C2 0.233(11) 0.225(11) 0.223(11) -0.100(8) -0.019(8) -0.052(8)
C3 0.321(15) 0.322(15) 0.324(15) -0.119(10) -0.048(9) -0.080(10)
C4 0.320(15) 0.330(15) 0.327(15) -0.115(10) -0.047(9) -0.067(9)
C5 0.350(16) 0.336(15) 0.351(15) -0.132(10) -0.051(9) -0.089(10)
C6 0.124(7) 0.113(7) 0.113(7) -0.020(5) -0.046(6) -0.032(6)
C7 0.36(3) 0.123(13) 0.27(2) -0.037(13) -0.185(19) -0.001(15)
C8 0.343(16) 0.342(16) 0.330(16) -0.106(10) -0.074(10) -0.059(10)
C9 0.51(3) 0.51(3) 0.52(3) -0.166(12) -0.080(10) -0.113(11)
C10 0.62(3) 0.61(3) 0.60(3) -0.213(14) -0.087(11) -0.119(12)
C11 0.093(7) 0.108(8) 0.094(7) -0.038(6) -0.012(6) -0.012(6)
C12 0.076(6) 0.108(8) 0.117(8) -0.048(7) -0.020(6) -0.009(6)
C13 0.130(8) 0.127(8) 0.159(8) -0.049(7) -0.027(7) -0.020(7)
C14 0.171(9) 0.156(9) 0.190(9) -0.072(7) -0.011(7) -0.014(7)
C15 0.205(10) 0.200(10) 0.239(11) -0.068(8) -0.033(8) -0.056(8)
C16 0.138(7) 0.148(8) 0.129(7) -0.043(6) -0.015(6) -0.065(6)
C17 0.229(11) 0.240(11) 0.237(11) -0.072(9) -0.025(9) -0.071(8)
C18 0.240(12) 0.262(12) 0.243(12) -0.089(9) -0.036(9) -0.064(9)
C19 0.50(2) 0.50(2) 0.48(2) -0.175(12) -0.070(10) -0.111(11)
C20 0.385(17) 0.370(17) 0.373(17) -0.128(10) -0.052(10) -0.090(10)
C21 0.117(8) 0.134(9) 0.084(7) -0.047(6) -0.005(6) -0.047(7)
C22 0.237(15) 0.156(12) 0.103(9) -0.049(8) -0.043(9) -0.079(11)
C23 0.266(12) 0.226(11) 0.202(11) -0.080(9) -0.026(8) -0.055(9)
C24 0.45(2) 0.43(2) 0.43(2) -0.161(11) -0.072(10) -0.090(10)
C25 0.434(19) 0.414(19) 0.406(19) -0.145(11) -0.067(10) -0.104(10)
C26 0.118(8) 0.092(8) 0.117(9) -0.040(7) -0.011(7) -0.014(7)
C27 0.157(11) 0.105(9) 0.120(9) -0.022(7) -0.039(8) -0.042(8)
C28 0.179(9) 0.142(8) 0.150(8) -0.043(7) -0.017(7) -0.046(7)
C29 0.277(12) 0.242(12) 0.260(12) -0.086(9) -0.048(9) -0.070(9)
C30 0.232(11) 0.201(11) 0.209(10) -0.070(8) -0.047(8) -0.033(8)

loop_
_atom_type_symbol
_atom_type_description
_atom_type_scat_dispersion_real
_atom_type_scat_dispersion_imag
_atom_type_scat_source
C C 0.0033 0.0016 'International Tables Vol C Tables 4.2.6.8 and 6.1.1.4'
H H 0.0000 0.0000 'International Tables Vol C Tables 4.2.6.8 and 6.1.1.4'
S S 0.1246 0.1234 'International Tables Vol C Tables 4.2.6.8 and 6.1.1.4'
Ni Ni 0.3393 1.1124 'International Tables Vol C Tables 4.2.6.8 and 6.1.1.4'

loop_
_geom_angle_atom_site_label_1
_geom_angle_atom_site_label_2
_geom_angle_atom_site_label_3
_geom_angle
_geom_angle_site_symmetry_1
_geom_angle_site_symmetry_3
S6 Ni1 S2 177.37(11) 2_775 .
S6 Ni1 S1 97.93(13) 2_775 .
S2 Ni1 S1 81.97(13) . .
S6 Ni1 S5 82.13(13) 2_775 2_775
S2 Ni1 S5 98.36(13) . 2_775
S1 Ni1 S5 171.53(11) . 2_775
S6 Ni1 Ni3 49.71(9) 2_775 2_775
S2 Ni1 Ni3 132.38(10) . 2_775
S1 Ni1 Ni3 124.49(11) . 2_775
S5 Ni1 Ni3 49.65(9) 2_775 2_775
S3 Ni2 S2 175.25(11) . .
S3 Ni2 S4 81.80(12) . .
S2 Ni2 S4 99.10(12) . .
S3 Ni2 S1 98.14(12) . .
S2 Ni2 S1 81.53(12) . .
S4 Ni2 S1 173.20(11) . .
S3 Ni2 Ni3 48.31(8) . .
S2 Ni2 Ni3 135.28(10) . .
S4 Ni2 Ni3 48.27(8) . .
S1 Ni2 Ni3 127.21(10) . .
S4 Ni3 S3 81.72(12) . .
S4 Ni3 S6 98.27(13) . .
S3 Ni3 S6 179.92(12) . .
S4 Ni3 S5 170.68(12) . .
S3 Ni3 S5 97.96(13) . .
S6 Ni3 S5 82.03(12) . .
S4 Ni3 Ni1 123.83(11) . 2_775
S3 Ni3 Ni1 130.61(10) . 2_775
S6 Ni3 Ni1 49.33(9) . 2_775
S5 Ni3 Ni1 49.91(9) . 2_775
S4 Ni3 Ni2 48.30(9) . .
S3 Ni3 Ni2 48.17(9) . .
S6 Ni3 Ni2 131.77(10) . .
S5 Ni3 Ni2 125.28(10) . .
Ni1 Ni3 Ni2 114.83(7) 2_775 .
C1 S1 Ni1 107.4(5) . .
C1 S1 Ni2 104.1(4) . .
Ni1 S1 Ni2 85.93(12) . .
C6 S2 Ni1 114.3(4) . .
C6 S2 Ni2 114.1(4) . .
Ni1 S2 Ni2 86.47(12) . .
C11 S3 Ni2 114.0(3) . .
C11 S3 Ni3 114.6(3) . .
Ni2 S3 Ni3 83.51(11) . .
C16 S4 Ni3 104.9(4) . .
C16 S4 Ni2 105.8(4) . .
Ni3 S4 Ni2 83.43(12) . .
C21 S5 Ni3 106.9(3) . .
C21 S5 Ni1 106.8(4) . 2_775
Ni3 S5 Ni1 80.45(12) . 2_775
C26 S6 Ni1 114.8(4) . 2_775
C26 S6 Ni3 113.6(3) . .
Ni1 S6 Ni3 80.96(12) 2_775 .
C2 C1 S1 106.3(10) . .
C2 C1 H1A 110.5 . .
S1 C1 H1A 110.5 . .
C2 C1 H1B 110.5 . .
S1 C1 H1B 110.5 . .
H1A C1 H1B 108.7 . .
C3 C2 C1 113.0(12) . .
C3 C2 H2A 109.0 . .
C1 C2 H2A 109.0 . .
C3 C2 H2B 109.0 . .
C1 C2 H2B 109.0 . .
H2A C2 H2B 107.8 . .
C2 C3 C5 108.5(9) . .
C2 C3 C4 109.1(9) . .
C5 C3 C4 107.6(9) . .
C2 C3 H3A 110.5 . .
C5 C3 H3A 110.5 . .
C4 C3 H3A 110.5 . .
C3 C4 H4A 109.5 . .
C3 C4 H4B 109.5 . .
H4A C4 H4B 109.5 . .
C3 C4 H4C 109.5 . .
H4A C4 H4C 109.5 . .
H4B C4 H4C 109.5 . .
C3 C5 H5A 109.5 . .
C3 C5 H5B 109.5 . .
H5A C5 H5B 109.5 . .
C3 C5 H5C 109.5 . .
H5A C5 H5C 109.5 . .
H5B C5 H5C 109.5 . .
C7 C6 S2 104.3(7) . .
C7 C6 H6A 110.9 . .
S2 C6 H6A 110.9 . .
C7 C6 H6B 110.9 . .
S2 C6 H6B 110.9 . .
H6A C6 H6B 108.9 . .
C8 C7 C6 110.3(8) . .
C8 C7 H7A 109.6 . .
C6 C7 H7A 109.6 . .
C8 C7 H7B 109.6 . .
C6 C7 H7B 109.6 . .
H7A C7 H7B 108.1 . .
C7 C8 C10 109.3(10) . .
C7 C8 C9 108.8(10) . .
C10 C8 C9 110.3(10) . .
C7 C8 H8A 109.5 . .
C10 C8 H8A 109.5 . .
C9 C8 H8A 109.5 . .
C8 C9 H9A 109.5 . .
C8 C9 H9B 109.5 . .
H9A C9 H9B 109.5 . .
C8 C9 H9C 109.5 . .
H9A C9 H9C 109.5 . .
H9B C9 H9C 109.5 . .
C8 C10 H10A 109.5 . .
C8 C10 H10B 109.5 . .
H10A C10 H10B 109.5 . .
C8 C10 H10C 109.5 . .
H10A C10 H10C 109.5 . .
H10B C10 H10C 109.5 . .
C12 C11 S3 111.5(7) . .
C12 C11 H11A 109.3 . .
S3 C11 H11A 109.3 . .
C12 C11 H11B 109.3 . .
S3 C11 H11B 109.3 . .
H11A C11 H11B 108.0 . .
C11 C12 C13 115.8(9) . .
C11 C12 H12A 108.3 . .
C13 C12 H12A 108.3 . .
C11 C12 H12B 108.3 . .
C13 C12 H12B 108.3 . .
H12A C12 H12B 107.4 . .
C15 C13 C12 114.9(12) . .
C15 C13 C14 110.1(12) . .
C12 C13 C14 107.7(10) . .
C15 C13 H13A 108.0 . .
C12 C13 H13A 108.0 . .
C14 C13 H13A 108.0 . .
C13 C14 H14A 109.5 . .
C13 C14 H14B 109.5 . .
H14A C14 H14B 109.5 . .
C13 C14 H14C 109.5 . .
H14A C14 H14C 109.5 . .
H14B C14 H14C 109.5 . .
C13 C15 H15A 109.5 . .
C13 C15 H15B 109.5 . .
H15A C15 H15B 109.5 . .
C13 C15 H15C 109.5 . .
H15A C15 H15C 109.5 . .
H15B C15 H15C 109.5 . .
C17 C16 S4 112.0(9) . .
C17 C16 H16A 109.2 . .
S4 C16 H16A 109.2 . .
C17 C16 H16B 109.2 . .
S4 C16 H16B 109.2 . .
H16A C16 H16B 107.9 . .
C18 C17 C16 108.9(8) . .
C18 C17 H17A 109.9 . .
C16 C17 H17A 109.9 . .
C18 C17 H17B 109.9 . .
C16 C17 H17B 109.9 . .
H17A C17 H17B 108.3 . .
C17 C18 C20 109.4(9) . .
C17 C18 C19 108.9(9) . .
C20 C18 C19 108.1(9) . .
C17 C18 H18A 110.1 . .
C20 C18 H18A 110.1 . .
C19 C18 H18A 110.1 . .
C18 C19 H19A 109.5 . .
C18 C19 H19B 109.5 . .
H19A C19 H19B 109.5 . .
C18 C19 H19C 109.5 . .
H19A C19 H19C 109.5 . .
H19B C19 H19C 109.5 . .
C18 C20 H20A 109.5 . .
C18 C20 H20B 109.5 . .
H20A C20 H20B 109.5 . .
C18 C20 H20C 109.5 . .
H20A C20 H20C 109.5 . .
H20B C20 H20C 109.5 . .
C22 C21 S5 108.0(7) . .
C22 C21 H21A 110.1 . .
S5 C21 H21A 110.1 . .
C22 C21 H21B 110.1 . .
S5 C21 H21B 110.1 . .
H21A C21 H21B 108.4 . .
C23 C22 C21 112.3(10) . .
C23 C22 H22A 109.1 . .
C21 C22 H22A 109.1 . .
C23 C22 H22B 109.1 . .
C21 C22 H22B 109.1 . .
H22A C22 H22B 107.9 . .
C22 C23 C25 107.9(9) . .
C22 C23 C24 106.6(9) . .
C25 C23 C24 107.0(9) . .
C22 C23 H23A 111.7 . .
C25 C23 H23A 111.7 . .
C24 C23 H23A 111.7 . .
C23 C24 H24A 109.5 . .
C23 C24 H24B 109.5 . .
H24A C24 H24B 109.5 . .
C23 C24 H24C 109.5 . .
H24A C24 H24C 109.5 . .
H24B C24 H24C 109.5 . .
C23 C25 H25A 109.5 . .
C23 C25 H25B 109.5 . .
H25A C25 H25B 109.5 . .
C23 C25 H25C 109.5 . .
H25A C25 H25C 109.5 . .
H25B C25 H25C 109.5 . .
C27 C26 S6 110.3(8) . .
C27 C26 H26A 109.6 . .
S6 C26 H26A 109.6 . .
C27 C26 H26B 109.6 . .
S6 C26 H26B 109.6 . .
H26A C26 H26B 108.1 . .
C26 C27 C28 110.8(10) . .
C26 C27 H27A 109.5 . .
C28 C27 H27A 109.5 . .
C26 C27 H27B 109.5 . .
C28 C27 H27B 109.5 . .
H27A C27 H27B 108.1 . .
C30 C28 C29 111.3(14) . .
C30 C28 C27 110.8(13) . .
C29 C28 C27 107.1(13) . .
C30 C28 H28A 109.2 . .
C29 C28 H28A 109.2 . .
C27 C28 H28A 109.2 . .
C28 C29 H29A 109.5 . .
C28 C29 H29B 109.5 . .
H29A C29 H29B 109.5 . .
C28 C29 H29C 109.5 . .
H29A C29 H29C 109.5 . .
H29B C29 H29C 109.5 . .
C28 C30 H30A 109.5 . .
C28 C30 H30B 109.5 . .
H30A C30 H30B 109.5 . .
C28 C30 H30C 109.5 . .
H30A C30 H30C 109.5 . .
H30B C30 H30C 109.5 . .

loop_
_geom_bond_atom_site_label_1
_geom_bond_atom_site_label_2
_geom_bond_distance
_geom_bond_site_symmetry_2
Ni1 S6 2.193(3) 2_775
Ni1 S2 2.193(3) .
Ni1 S1 2.202(3) .
Ni1 S5 2.215(3) 2_775
Ni1 Ni3 2.856(3) 2_775
Ni2 S3 2.197(3) .
Ni2 S2 2.201(3) .
Ni2 S4 2.201(3) .
Ni2 S1 2.214(3) .
Ni2 Ni3 2.929(2) .
Ni3 S4 2.200(3) .
Ni3 S3 2.201(3) .
Ni3 S6 2.206(3) .
Ni3 S5 2.207(3) .
Ni3 Ni1 2.856(3) 2_775
S1 C1 1.794(12) .
S2 C6 1.833(10) .
S3 C11 1.799(9) .
S4 C16 1.835(10) .
S5 C21 1.818(9) .
S5 Ni1 2.215(3) 2_775
S6 C26 1.834(10) .
S6 Ni1 2.193(3) 2_775
C1 C2 1.562(16) .
C1 H1A 0.9700 .
C1 H1B 0.9700 .
C2 C3 1.495(10) .
C2 H2A 0.9700 .
C2 H2B 0.9700 .
C3 C5 1.504(10) .
C3 C4 1.508(10) .
C3 H3A 0.9800 .
C4 H4A 0.9600 .
C4 H4B 0.9600 .
C4 H4C 0.9600 .
C5 H5A 0.9600 .
C5 H5B 0.9600 .
C5 H5C 0.9600 .
C6 C7 1.503(9) .
C6 H6A 0.9700 .
C6 H6B 0.9700 .
C7 C8 1.488(9) .
C7 H7A 0.9700 .
C7 H7B 0.9700 .
C8 C10 1.495(10) .
C8 C9 1.501(10) .
C8 H8A 0.9800 .
C9 H9A 0.9600 .
C9 H9B 0.9600 .
C9 H9C 0.9600 .
C10 H10A 0.9600 .
C10 H10B 0.9600 .
C10 H10C 0.9600 .
C11 C12 1.513(11) .
C11 H11A 0.9700 .
C11 H11B 0.9700 .
C12 C13 1.521(13) .
C12 H12A 0.9700 .
C12 H12B 0.9700 .
C13 C15 1.410(16) .
C13 C14 1.575(15) .
C13 H13A 0.9800 .
C14 H14A 0.9600 .
C14 H14B 0.9600 .
C14 H14C 0.9600 .
C15 H15A 0.9600 .
C15 H15B 0.9600 .
C15 H15C 0.9600 .
C16 C17 1.516(9) .
C16 H16A 0.9700 .
C16 H16B 0.9700 .
C17 C18 1.488(9) .
C17 H17A 0.9700 .
C17 H17B 0.9700 .
C18 C20 1.506(9) .
C18 C19 1.510(9) .
C18 H18A 0.9800 .
C19 H19A 0.9600 .
C19 H19B 0.9600 .
C19 H19C 0.9600 .
C20 H20A 0.9600 .
C20 H20B 0.9600 .
C20 H20C 0.9600 .
C21 C22 1.538(12) .
C21 H21A 0.9700 .
C21 H21B 0.9700 .
C22 C23 1.504(9) .
C22 H22A 0.9700 .
C22 H22B 0.9700 .
C23 C25 1.515(9) .
C23 C24 1.517(9) .
C23 H23A 0.9800 .
C24 H24A 0.9600 .
C24 H24B 0.9600 .
C24 H24C 0.9600 .
C25 H25A 0.9600 .
C25 H25B 0.9600 .
C25 H25C 0.9600 .
C26 C27 1.530(12) .
C26 H26A 0.9700 .
C26 H26B 0.9700 .
C27 C28 1.567(15) .
C27 H27A 0.9700 .
C27 H27B 0.9700 .
C28 C30 1.443(17) .
C28 C29 1.522(18) .
C28 H28A 0.9800 .
C29 H29A 0.9600 .
C29 H29B 0.9600 .
C29 H29C 0.9600 .
C30 H30A 0.9600 .
C30 H30B 0.9600 .
C30 H30C 0.9600 .
